data_1502899
loop_
_publ_author_name
'Jiang, Xianxing'
'Zhang, Gen'
'Fu, Dan'
'Cao, Yiming'
'Shen, Fangfang'
'Wang, Rui'

_publ_section_title
;
 Direct organocatalytic asymmetric aldol reaction of alpha-isothiocyanato
 imides to alpha-ketoesters under low ligand loading: a doubly
 stereocontrolled approach to cyclic thiocarbamates bearing chiral
 quaternary stereocenters.
;
_journal_issue 7
_journal_name_full 'Organic letters'
_journal_page_first 1544
_journal_page_last 1547
_journal_paper_doi 10.1021/ol1002829
_journal_volume 12
_journal_year 2010
_chemical_absolute_configuration rm
_chemical_formula_sum 'C17 H16 Br N2 O6 S'
_chemical_formula_weight 456.29
_chemical_name_systematic
; 
 ? 
;
_space_group_IT_number 154
_symmetry_cell_setting trigonal
_symmetry_space_group_name_Hall 'P 32 2"'
_symmetry_space_group_name_H-M 'P 32 2 1'
_atom_sites_solution_hydrogens geom
_atom_sites_solution_primary direct
_atom_sites_solution_secondary difmap
_audit_creation_method SHELXL-97
_cell_angle_alpha 90.00
_cell_angle_beta 90.00
_cell_angle_gamma 120.00
_cell_formula_units_Z 6
_cell_length_a 11.307(4)
_cell_length_b 11.307(4)
_cell_length_c 27.871(10)
_cell_measurement_reflns_used 1547
_cell_measurement_temperature 296(2)
_cell_measurement_theta_max 15.90
_cell_measurement_theta_min 2.20
_cell_volume 3085.9(19)
_computing_cell_refinement 'Bruker SAINT'
_computing_data_collection 'Bruker APEX2'
_computing_data_reduction 'Bruker SAINT'
_computing_molecular_graphics 'Bruker SHELXTL'
_computing_publication_material 'Bruker SHELXTL'
_computing_structure_refinement 'SHELXL-97 (Sheldrick, 2008)'
_computing_structure_solution 'SHELXS-97 (Sheldrick, 2008)'
_diffrn_ambient_temperature 296(2)
_diffrn_measured_fraction_theta_full 1.000
_diffrn_measured_fraction_theta_max 1.000
_diffrn_measurement_device_type 'Bruker APEX-II CCD'
_diffrn_measurement_method '\f and \w scans'
_diffrn_radiation_monochromator graphite
_diffrn_radiation_source 'fine-focus sealed tube'
_diffrn_radiation_type MoK\a
_diffrn_radiation_wavelength 0.71073
_diffrn_reflns_av_R_equivalents 0.1606
_diffrn_reflns_av_sigmaI/netI 0.1547
_diffrn_reflns_limit_h_max 9
_diffrn_reflns_limit_h_min -13
_diffrn_reflns_limit_k_max 13
_diffrn_reflns_limit_k_min -11
_diffrn_reflns_limit_l_max 33
_diffrn_reflns_limit_l_min -32
_diffrn_reflns_number 15971
_diffrn_reflns_theta_full 25.49
_diffrn_reflns_theta_max 25.49
_diffrn_reflns_theta_min 2.08
_exptl_absorpt_coefficient_mu 2.133
_exptl_absorpt_correction_T_max 0.8479
_exptl_absorpt_correction_T_min 0.7403
_exptl_absorpt_correction_type multi-scan
_exptl_crystal_colour yellow
_exptl_crystal_density_diffrn 1.473
_exptl_crystal_density_method 'not measured'
_exptl_crystal_description block
_exptl_crystal_F_000 1386
_exptl_crystal_size_max 0.15
_exptl_crystal_size_mid 0.10
_exptl_crystal_size_min 0.08
_refine_diff_density_max 0.336
_refine_diff_density_min -0.362
_refine_diff_density_rms 0.065
_refine_ls_abs_structure_details 'Flack H D (1983), Acta Cryst. A39, 876-881'
_refine_ls_abs_structure_Flack -0.019(19)
_refine_ls_extinction_coef 0.0028(8)
_refine_ls_extinction_expression Fc^*^=kFc[1+0.001xFc^2^\l^3^/sin(2\q)]^-1/4^
_refine_ls_extinction_method SHELXL
_refine_ls_goodness_of_fit_ref 0.905
_refine_ls_hydrogen_treatment constr
_refine_ls_matrix_type full
_refine_ls_number_parameters 248
_refine_ls_number_reflns 3844
_refine_ls_number_restraints 0
_refine_ls_restrained_S_all 0.905
_refine_ls_R_factor_all 0.1869
_refine_ls_R_factor_gt 0.0575
_refine_ls_shift/su_max 0.000
_refine_ls_shift/su_mean 0.000
_refine_ls_structure_factor_coef Fsqd
_refine_ls_weighting_details 'calc w=1/[\s^2^(Fo^2^)+(0.0810P)^2^+0.0000P] where P=(Fo^2^+2Fc^2^)/3'
_refine_ls_weighting_scheme calc
_refine_ls_wR_factor_gt 0.1187
_refine_ls_wR_factor_ref 0.1687
_reflns_number_gt 1592
_reflns_number_total 3844
_reflns_threshold_expression >2sigma(I)
_cod_data_source_file ol1002829_si_002.cif
_cod_data_source_block c2
_cod_depositor_comments
;
The following automatic conversions were performed:

'_symmetry_cell_setting' value 'Trigonal' changed to 'trigonal'
according to /home/saulius/struct/CIF-dictionaries/cif_core.dic
dictionary named 'cif_core.dic' version 2.4.2 from 2011-04-26.

Automatic conversion script
Id: cif_fix_values 1715 2011-07-08 13:25:40Z adriana 
;
_cod_original_sg_symbol_H-M 'P3(2)21 '
_cod_database_code 1502899

loop_
_symmetry_equiv_pos_as_xyz
'x, y, z'
'-y, x-y, z+2/3'
'-x+y, -x, z+1/3'
'y, x, -z'
'-x, -x+y, -z+2/3'
'x-y, -y, -z+1/3'

loop_
_atom_site_label
_atom_site_type_symbol
_atom_site_fract_x
_atom_site_fract_y
_atom_site_fract_z
_atom_site_U_iso_or_equiv
_atom_site_adp_type
_atom_site_occupancy
_atom_site_symmetry_multiplicity
_atom_site_calc_flag
_atom_site_refinement_flags
Br1 Br 1.15316(14) 0.10571(12) -0.11554(5) 0.1305(7) Uani 1 1 d .
C1 C 0.8131(8) 0.0874(8) -0.0163(2) 0.051(2) Uani 1 1 d .
C2 C 0.9161(11) 0.2104(10) -0.0323(4) 0.099(4) Uani 1 1 d .
H2 H 0.9192 0.2911 -0.0234 0.119 Uiso 1 1 calc R
C3 C 1.0165(12) 0.2133(10) -0.0622(4) 0.113(4) Uani 1 1 d .
H3 H 1.0870 0.2973 -0.0727 0.136 Uiso 1 1 calc R
C4 C 1.0148(10) 0.0974(11) -0.0765(3) 0.078(3) Uani 1 1 d .
C5 C 0.9054(11) -0.0241(10) -0.0625(3) 0.096(3) Uani 1 1 d .
H5 H 0.8971 -0.1055 -0.0735 0.115 Uiso 1 1 calc R
C6 C 0.8072(10) -0.0274(9) -0.0322(3) 0.080(3) Uani 1 1 d .
H6 H 0.7350 -0.1114 -0.0225 0.096 Uiso 1 1 calc R
C7 C 0.7003(8) 0.0814(8) 0.0159(2) 0.048(2) Uani 1 1 d .
C8 C 0.7576(8) 0.1803(8) 0.0598(2) 0.0442(19) Uani 1 1 d .
H8 H 0.8500 0.2567 0.0541 0.053 Uiso 1 1 calc R
C9 C 0.6734(8) -0.0413(8) 0.0850(3) 0.049(2) Uani 1 1 d .
C10 C 0.5957(11) 0.0944(11) -0.0150(3) 0.059(2) Uani 1 1 d .
C11 C 0.5552(12) 0.2591(13) -0.0511(4) 0.116(4) Uani 1 1 d .
H11A H 0.5240 0.2050 -0.0798 0.174 Uiso 1 1 calc R
H11B H 0.6028 0.3542 -0.0595 0.174 Uiso 1 1 calc R
H11C H 0.4784 0.2396 -0.0312 0.174 Uiso 1 1 calc R
C12 C 0.6591(8) 0.2279(7) 0.0769(2) 0.0449(19) Uani 1 1 d .
C13 C 0.8368(9) 0.4092(8) 0.1259(2) 0.048(2) Uani 1 1 d .
C14 C 0.7395(10) 0.5395(9) 0.1395(3) 0.076(3) Uani 1 1 d .
H14A H 0.7669 0.6113 0.1157 0.091 Uiso 1 1 calc R
H14B H 0.7090 0.5657 0.1680 0.091 Uiso 1 1 calc R
C15 C 0.6247(9) 0.4038(9) 0.1197(3) 0.064(2) Uani 1 1 d .
C16 C 0.5507(10) 0.4312(10) 0.0793(3) 0.097(3) Uani 1 1 d .
H16A H 0.6145 0.4819 0.0542 0.145 Uiso 1 1 calc R
H16B H 0.5111 0.4830 0.0915 0.145 Uiso 1 1 calc R
H16C H 0.4800 0.3460 0.0666 0.145 Uiso 1 1 calc R
C17 C 0.5289(9) 0.3153(10) 0.1589(3) 0.091(3) Uani 1 1 d .
H17A H 0.4812 0.2218 0.1485 0.137 Uiso 1 1 calc R
H17B H 0.4642 0.3445 0.1657 0.137 Uiso 1 1 calc R
H17C H 0.5804 0.3234 0.1873 0.137 Uiso 1 1 calc R
N1 N 0.7549(6) 0.0856(7) 0.0966(2) 0.0509(16) Uani 1 1 d .
N2 N 0.7116(6) 0.3477(6) 0.10265(19) 0.0450(15) Uani 1 1 d .
O1 O 0.6284(5) -0.0539(5) 0.03845(17) 0.0585(15) Uani 1 1 d .
O2 O 0.4936(7) 0.0017(7) -0.02950(19) 0.085(2) Uani 1 1 d .
O3 O 0.6465(6) 0.2266(7) -0.02537(18) 0.0742(17) Uani 1 1 d .
O4 O 0.5387(6) 0.1623(6) 0.06791(17) 0.0650(16) Uani 1 1 d .
O5 O 0.9193(6) 0.3736(5) 0.12789(16) 0.0527(14) Uani 1 1 d .
O6 O 0.8509(6) 0.5186(6) 0.15068(18) 0.0716(16) Uani 1 1 d .
S6 S 0.6239(2) -0.1821(2) 0.11748(8) 0.0688(7) Uani 1 1 d .

loop_
_atom_site_aniso_label
_atom_site_aniso_U_11
_atom_site_aniso_U_22
_atom_site_aniso_U_33
_atom_site_aniso_U_23
_atom_site_aniso_U_13
_atom_site_aniso_U_12
Br1 0.1286(11) 0.1070(10) 0.1559(12) 0.0040(8) 0.0863(9) 0.0590(8)
C1 0.056(5) 0.042(5) 0.045(5) -0.004(4) 0.007(4) 0.018(4)
C2 0.109(8) 0.050(6) 0.114(8) -0.017(5) 0.065(7) 0.022(6)
C3 0.119(10) 0.060(7) 0.135(9) -0.003(7) 0.079(8) 0.025(7)
C4 0.094(7) 0.072(7) 0.071(6) 0.012(5) 0.034(5) 0.044(6)
C5 0.117(9) 0.061(7) 0.104(7) -0.002(6) 0.050(7) 0.040(7)
C6 0.090(7) 0.050(6) 0.086(7) -0.002(5) 0.036(6) 0.024(5)
C7 0.050(5) 0.033(5) 0.043(4) -0.005(4) 0.000(4) 0.007(4)
C8 0.043(5) 0.043(5) 0.045(4) -0.005(4) -0.001(4) 0.019(4)
C9 0.053(5) 0.051(6) 0.040(5) 0.006(4) 0.018(4) 0.023(5)
C10 0.068(7) 0.062(7) 0.042(5) 0.000(5) 0.012(5) 0.028(6)
C11 0.119(9) 0.181(13) 0.084(7) 0.017(7) -0.020(6) 0.102(9)
C12 0.038(5) 0.047(5) 0.046(4) -0.007(4) 0.002(4) 0.019(5)
C13 0.057(6) 0.037(5) 0.042(5) -0.008(4) -0.006(4) 0.018(5)
C14 0.082(7) 0.075(7) 0.080(6) -0.032(5) -0.020(5) 0.045(6)
C15 0.072(6) 0.054(6) 0.069(6) -0.016(5) -0.012(5) 0.033(5)
C16 0.100(9) 0.093(8) 0.116(8) -0.015(6) -0.026(7) 0.063(7)
C17 0.078(6) 0.096(8) 0.094(7) -0.043(6) 0.018(6) 0.039(6)
N1 0.052(4) 0.037(4) 0.056(4) -0.005(3) 0.001(3) 0.017(4)
N2 0.046(4) 0.045(4) 0.049(3) -0.008(3) -0.003(3) 0.026(4)
O1 0.064(4) 0.051(4) 0.046(3) -0.009(3) 0.010(3) 0.018(3)
O2 0.063(4) 0.098(5) 0.059(4) -0.028(4) -0.007(3) 0.013(4)
O3 0.079(4) 0.093(5) 0.054(3) 0.004(3) -0.008(3) 0.046(4)
O4 0.044(4) 0.069(4) 0.073(4) -0.030(3) -0.009(3) 0.022(3)
O5 0.062(4) 0.057(4) 0.042(3) -0.002(3) -0.009(3) 0.032(3)
O6 0.064(4) 0.067(4) 0.079(4) -0.031(3) -0.018(3) 0.030(4)
S6 0.0814(17) 0.0579(15) 0.0589(13) 0.0053(11) 0.0140(12) 0.0287(14)

loop_
_atom_type_symbol
_atom_type_description
_atom_type_scat_dispersion_real
_atom_type_scat_dispersion_imag
_atom_type_scat_source
C C 0.0033 0.0016 'International Tables Vol C Tables 4.2.6.8 and 6.1.1.4'
H H 0.0000 0.0000 'International Tables Vol C Tables 4.2.6.8 and 6.1.1.4'
Br Br -0.2901 2.4595 'International Tables Vol C Tables 4.2.6.8 and 6.1.1.4'
N N 0.0061 0.0033 'International Tables Vol C Tables 4.2.6.8 and 6.1.1.4'
O O 0.0106 0.0060 'International Tables Vol C Tables 4.2.6.8 and 6.1.1.4'
S S 0.1246 0.1234 'International Tables Vol C Tables 4.2.6.8 and 6.1.1.4'

loop_
_geom_angle_atom_site_label_1
_geom_angle_atom_site_label_2
_geom_angle_atom_site_label_3
_geom_angle
C6 C1 C2 118.8(8)
C6 C1 C7 120.8(7)
C2 C1 C7 120.2(7)
C1 C2 C3 119.2(8)
C1 C2 H2 120.4
C3 C2 H2 120.4
C4 C3 C2 122.2(9)
C4 C3 H3 118.9
C2 C3 H3 118.9
C3 C4 C5 117.0(9)
C3 C4 Br1 120.9(8)
C5 C4 Br1 122.0(8)
C4 C5 C6 120.9(9)
C4 C5 H5 119.6
C6 C5 H5 119.6
C1 C6 C5 121.7(9)
C1 C6 H6 119.2
C5 C6 H6 119.2
O1 C7 C10 106.8(6)
O1 C7 C1 108.2(6)
C10 C7 C1 109.4(5)
O1 C7 C8 103.1(5)
C10 C7 C8 115.9(7)
C1 C7 C8 112.9(6)
N1 C8 C12 106.5(5)
N1 C8 C7 100.1(6)
C12 C8 C7 112.4(6)
N1 C8 H8 112.4
C12 C8 H8 112.4
C7 C8 H8 112.4
N1 C9 O1 111.8(6)
N1 C9 S6 129.3(6)
O1 C9 S6 118.9(6)
O2 C10 O3 127.0(9)
O2 C10 C7 124.8(9)
O3 C10 C7 108.0(8)
O3 C11 H11A 109.5
O3 C11 H11B 109.5
H11A C11 H11B 109.5
O3 C11 H11C 109.5
H11A C11 H11C 109.5
H11B C11 H11C 109.5
O4 C12 N2 120.7(7)
O4 C12 C8 120.9(6)
N2 C12 C8 118.4(6)
O5 C13 O6 122.1(8)
O5 C13 N2 129.1(7)
O6 C13 N2 108.7(7)
O6 C14 C15 106.7(7)
O6 C14 H14A 110.4
C15 C14 H14A 110.4
O6 C14 H14B 110.4
C15 C14 H14B 110.4
H14A C14 H14B 108.6
N2 C15 C17 110.9(7)
N2 C15 C16 113.4(7)
C17 C15 C16 112.6(8)
N2 C15 C14 97.6(6)
C17 C15 C14 111.7(7)
C16 C15 C14 109.8(7)
C15 C16 H16A 109.5
C15 C16 H16B 109.5
H16A C16 H16B 109.5
C15 C16 H16C 109.5
H16A C16 H16C 109.5
H16B C16 H16C 109.5
C15 C17 H17A 109.5
C15 C17 H17B 109.5
H17A C17 H17B 109.5
C15 C17 H17C 109.5
H17A C17 H17C 109.5
H17B C17 H17C 109.5
C9 N1 C8 112.0(6)
C12 N2 C13 124.4(7)
C12 N2 C15 122.3(6)
C13 N2 C15 111.3(6)
C9 O1 C7 108.2(5)
C10 O3 C11 115.4(8)
C13 O6 C14 109.2(7)

loop_
_geom_bond_atom_site_label_1
_geom_bond_atom_site_label_2
_geom_bond_distance
Br1 C4 1.869(9)
C1 C6 1.340(10)
C1 C2 1.367(11)
C1 C7 1.534(10)
C2 C3 1.394(12)
C2 H2 0.9300
C3 C4 1.361(12)
C3 H3 0.9300
C4 C5 1.368(12)
C5 C6 1.381(11)
C5 H5 0.9300
C6 H6 0.9300
C7 O1 1.467(9)
C7 C10 1.528(11)
C7 C8 1.562(9)
C8 N1 1.471(9)
C8 C12 1.535(9)
C8 H8 0.9800
C9 N1 1.300(9)
C9 O1 1.374(8)
C9 S6 1.666(8)
C10 O2 1.177(9)
C10 O3 1.338(9)
C11 O3 1.447(10)
C11 H11A 0.9600
C11 H11B 0.9600
C11 H11C 0.9600
C12 O4 1.207(8)
C12 N2 1.378(8)
C13 O5 1.187(9)
C13 O6 1.355(9)
C13 N2 1.387(10)
C14 O6 1.427(10)
C14 C15 1.534(11)
C14 H14A 0.9700
C14 H14B 0.9700
C15 N2 1.488(10)
C15 C17 1.511(11)
C15 C16 1.525(11)
C16 H16A 0.9600
C16 H16B 0.9600
C16 H16C 0.9600
C17 H17A 0.9600
C17 H17B 0.9600
C17 H17C 0.9600

loop_
_geom_torsion_atom_site_label_1
_geom_torsion_atom_site_label_2
_geom_torsion_atom_site_label_3
_geom_torsion_atom_site_label_4
_geom_torsion
C6 C1 C2 C3 -3.9(15)
C7 C1 C2 C3 -179.1(9)
C1 C2 C3 C4 0.7(17)
C2 C3 C4 C5 3.5(17)
C2 C3 C4 Br1 -178.7(9)
C3 C4 C5 C6 -4.7(16)
Br1 C4 C5 C6 177.6(7)
C2 C1 C6 C5 2.8(14)
C7 C1 C6 C5 177.9(8)
C4 C5 C6 C1 1.6(15)
C6 C1 C7 O1 21.0(10)
C2 C1 C7 O1 -164.0(8)
C6 C1 C7 C10 -95.0(9)
C2 C1 C7 C10 80.1(10)
C6 C1 C7 C8 134.4(8)
C2 C1 C7 C8 -50.6(10)
O1 C7 C8 N1 21.0(7)
C10 C7 C8 N1 137.2(7)
C1 C7 C8 N1 -95.5(7)
O1 C7 C8 C12 -91.6(7)
C10 C7 C8 C12 24.6(9)
C1 C7 C8 C12 151.9(6)
O1 C7 C10 O2 -21.5(10)
C1 C7 C10 O2 95.3(9)
C8 C7 C10 O2 -135.7(8)
O1 C7 C10 O3 163.6(6)
C1 C7 C10 O3 -79.6(8)
C8 C7 C10 O3 49.4(8)
N1 C8 C12 O4 -86.3(8)
C7 C8 C12 O4 22.3(9)
N1 C8 C12 N2 94.1(7)
C7 C8 C12 N2 -157.3(6)
O6 C14 C15 N2 -24.5(8)
O6 C14 C15 C17 91.6(8)
O6 C14 C15 C16 -142.7(8)
O1 C9 N1 C8 9.6(8)
S6 C9 N1 C8 -172.3(6)
C12 C8 N1 C9 97.7(6)
C7 C8 N1 C9 -19.3(8)
O4 C12 N2 C13 161.3(7)
C8 C12 N2 C13 -19.1(9)
O4 C12 N2 C15 -1.2(10)
C8 C12 N2 C15 178.4(6)
O5 C13 N2 C12 0.6(12)
O6 C13 N2 C12 -175.1(6)
O5 C13 N2 C15 164.7(8)
O6 C13 N2 C15 -10.9(8)
C17 C15 N2 C12 69.3(8)
C16 C15 N2 C12 -58.5(10)
C14 C15 N2 C12 -173.9(6)
C17 C15 N2 C13 -95.2(7)
C16 C15 N2 C13 137.0(7)
C14 C15 N2 C13 21.6(7)
N1 C9 O1 C7 5.9(8)
S6 C9 O1 C7 -172.4(5)
C10 C7 O1 C9 -139.9(6)
C1 C7 O1 C9 102.5(6)
C8 C7 O1 C9 -17.3(7)
O2 C10 O3 C11 10.3(12)
C7 C10 O3 C11 -174.9(7)
O5 C13 O6 C14 177.5(7)
N2 C13 O6 C14 -6.5(8)
C15 C14 O6 C13 20.7(9)
